data_4344344
loop_
_publ_author_name
'Ruehl, R.'
'Jeitschko, W.'

_publ_section_title
;
 Preparation and Crystal Structure of Dirhenium Pentaphosphide, Re2 P5, a
 Diamagnetic Semiconducting Polyphosphide with Rhomboidal Re4 Clusters
;
_journal_name_full 'Inorganic Chemistry'
_journal_page_first 1886
_journal_page_last 1891
_journal_volume 21
_journal_year 1982
_chemical_formula_sum 'P5 Re2'
_chemical_name_systematic 'Re2 P5'
_space_group_IT_number 2
_symmetry_space_group_name_Hall '-P 1'
_symmetry_space_group_name_H-M 'P -1'
_cell_angle_alpha 112.28
_cell_angle_beta 87.11
_cell_angle_gamma 110.18
_cell_formula_units_Z 4
_cell_length_a 8.229
_cell_length_b 8.336
_cell_length_c 7.329
_cell_volume 434.782
_citation_journal_id_ASTM INOCAJ
_cod_data_source_file Ruehl_INOCAJ_1982_289.cif
_cod_data_source_block P5Re2
_cod_original_cell_volume 434.7817
_cod_database_code 4344344

loop_
_symmetry_equiv_pos_as_xyz
x,y,z
-x,-y,-z

loop_
_atom_site_label
_atom_site_type_symbol
_atom_site_fract_x
_atom_site_fract_y
_atom_site_fract_z
_atom_site_occupancy
_atom_site_U_iso_or_equiv
P7 P-2 0.7481 0.405 0.7194 1 0.0
P8 P-2 0.3063 0.0552 0.5344 1 0.0
P6 P-2 0.4137 0.9518 0.1067 1 0.0
Re3 Re+3 0.08855 0.90258 0.05623 1 0.0
Re1 Re+4 0.85847 0.70981 0.69581 1 0.0
P3 P-1 0.0836 0.0462 0.3986 1 0.0
P10 P-3 0.7816 0.8312 0.0239 1 0.0
P1 P 0.0404 0.6329 0.1371 1 0.0
Re4 Re+3 0.42223 0.8572 0.5741 1 0.0
P5 P-1 0.5485 0.637 0.6243 1 0.0
P9 P-2 0.1573 0.7403 0.7282 1 0.0
P2 P 0.8352 0.5358 0.3196 1 0.0
Re2 Re+4 0.51939 0.74941 0.17865 1 0.0
P4 P-1 0.4161 0.5206 0.8387 1 0.0
